data_1517685
loop_
_publ_author_name
'Amos, T.'
'Sleight, A.W.'

_publ_section_title
;
 Negative thermal expansion in orthorhombic Nb O P O4
;
_journal_name_full 'Journal of Solid State Chemistry'
_journal_page_first 230
_journal_page_last 238
_journal_volume 160
_journal_year 2001
_chemical_formula_structural '(Nb O) (P O4)'
_chemical_formula_sum 'Nb O5 P'
_chemical_name_systematic 'Oxoniobium Phosphate(V)'
_space_group_IT_number 14
_symmetry_Int_Tables_number 14
_symmetry_space_group_name_Hall '-P 2ybc'
_symmetry_space_group_name_H-M 'P 1 21/c 1'
_cell_angle_alpha 90
_cell_angle_beta 120.60(5)
_cell_angle_gamma 90
_cell_formula_units_Z 8
_cell_length_a 13.081(10)
_cell_length_b 5.2875(6)
_cell_length_c 13.255(2)
_cell_volume 789.1(7)
_refine_ls_R_factor_all 0.056
_cod_data_source_file NbPO5_P21_C_DC262.cif
_cod_data_source_block chateigner
_cod_original_cell_volume 789.12
_cod_original_formula_sum 'Nb1 O5 P1'
_cod_database_code 1517685

loop_
_symmetry_equiv_pos_site_id
_symmetry_equiv_pos_as_xyz
1 'x, -y+1/2, z+1/2'
2 '-x, -y, -z'
3 '-x, y+1/2, -z+1/2'
4 'x, y, z'

loop_
_atom_site_label
_atom_site_type_symbol
_atom_site_symmetry_multiplicity
_atom_site_Wyckoff_symbol
_atom_site_fract_x
_atom_site_fract_y
_atom_site_fract_z
_atom_site_occupancy
_atom_site_attached_hydrogens
_atom_site_U_iso_or_equiv
Nb1 Nb5+ 4 e 0.0629(4) 0.244(1) 0.3662(4) 1. 0 0.0120(1)
Nb2 Nb5+ 4 e 0.5640(4) 0.248(1) 0.1985(4) 1. 0 0.0083(1)
P1 P5+ 4 e 0.3448(5) 0.259(1) 0.4093(5) 1. 0 0.0096(1)
P2 P5+ 4 e 0.1538(5) 0.765(1) 0.0632(5) 1. 0 0.0100(1)
O1 O2- 4 e 0.2148(5) 0.239(1) 0.3708(5) 1. 0 0.0177(7)
O2 O2- 4 e 0.9180(5) 0.239(1) 0.3757(5) 1. 0 0.0170(7)
O3 O2- 4 e 0.0077(6) 0.533(1) 0.2651(5) 1. 0 0.0116(7)
O4 O2- 4 e 0.1385(5) 0.476(1) 0.5099(6) 1. 0 0.0191(7)
O5 O2- 4 e 0.1181(5) -0.057(1) 0.4708(5) 1. 0 0.0211(7)
O6 O2- 4 e 0.7147(5) 0.239(1) 0.3430(5) 1. 0 0.0177(7)
O7 O2- 4 e 0.4178(5) 0.285(1) 0.0400(5) 1. 0 0.0157(7)
O8 O2- 4 e 0.4964(6) 0.471(1) 0.2615(5) 1. 0 0.0178(7)
O9 O2- 4 e 0.6284(6) 0.020(1) 0.1218(5) 1. 0 0.0167(7)
O10 O2- 4 e 0.6283(5) 0.550(1) 0.1548(5) 1. 0 0.0198(7)

loop_
_atom_type_symbol
_atom_type_oxidation_number
Nb5+ 5
O2- -2
P5+ 5
